data_2234904
loop_
_publ_author_name
'Ourari, Ali'
'Baameur, Lotfi'
'Bouacida, Sofiane'
'Ouari, Kamel'

_publ_section_title
;
 2-[({2-[(2-Hydroxy-5-methoxybenzylidene)amino]ethyl}imino)methyl]-4-methoxyphenol
;
_journal_coeditor_code BQ2353
_journal_issue 6
_journal_name_full 'Acta Crystallographica Section E'
_journal_page_first o1760
_journal_paper_doi 10.1107/S1600536812018405
_journal_volume 68
_journal_year 2012
_chemical_formula_iupac 'C18 H20 N2 O4'
_chemical_formula_moiety 'C18 H20 N2 O4'
_chemical_formula_sum 'C18 H20 N2 O4'
_chemical_formula_weight 328.36
_chemical_name_systematic
;
2-[({2-[(2-Hydroxy-5-methoxybenzylidene)amino]ethyl}imino)methyl]-
4-methoxyphenol
;
_space_group_IT_number 14
_symmetry_cell_setting monoclinic
_symmetry_space_group_name_Hall '-P 2ybc'
_symmetry_space_group_name_H-M 'P 1 21/c 1'
_atom_sites_solution_hydrogens geom
_atom_sites_solution_primary direct
_atom_sites_solution_secondary difmap
_cell_angle_alpha 90
_cell_angle_beta 92.001(3)
_cell_angle_gamma 90
_cell_formula_units_Z 2
_cell_length_a 15.0040(12)
_cell_length_b 5.9722(3)
_cell_length_c 9.3128(8)
_cell_measurement_reflns_used 1761
_cell_measurement_temperature 295(2)
_cell_measurement_theta_max 26.373
_cell_measurement_theta_min 0.998
_cell_volume 833.98(11)
_computing_cell_refinement 'SCALEPACK (Otwinowski & Minor, 1997)'
_computing_data_collection 'COLLECT (Nonius, 1998)'
_computing_data_reduction 'DENZO and SCALEPACK (Otwinowski & Minor 1997)'
_computing_molecular_graphics 'ORTEP-3 for Windows (Farrugia, 1997) and DIAMOND (Brandenburg & Berndt, 2001)'
_computing_publication_material 'WinGX (Farrugia, 1999)'
_computing_structure_refinement 'SHELXL97 (Sheldrick, 2008)'
_computing_structure_solution 'SIR2002 (Burla <i>et al.</i>, 2005)'
_diffrn_ambient_temperature 295(2)
_diffrn_detector_area_resol_mean 9
_diffrn_measured_fraction_theta_full 0.984
_diffrn_measured_fraction_theta_max 0.978
_diffrn_measurement_device '95mm CCD camera on \k-goniostat'
_diffrn_measurement_device_type 'Nonius KappaCCD'
_diffrn_measurement_method 'CCD rotation images, thick slices'
_diffrn_radiation_monochromator graphite
_diffrn_radiation_type MoK\a
_diffrn_radiation_wavelength 0.71073
_diffrn_reflns_av_R_equivalents 0.0208
_diffrn_reflns_limit_h_max 18
_diffrn_reflns_limit_h_min -18
_diffrn_reflns_limit_k_max 7
_diffrn_reflns_limit_k_min -6
_diffrn_reflns_limit_l_max 11
_diffrn_reflns_limit_l_min -11
_diffrn_reflns_number 3001
_diffrn_reflns_theta_full 25
_diffrn_reflns_theta_max 26.36
_diffrn_reflns_theta_min 2.72
_exptl_absorpt_coefficient_mu 0.093
_exptl_absorpt_correction_type none
_exptl_crystal_colour Colorless
_exptl_crystal_density_diffrn 1.308
_exptl_crystal_density_method 'not measured'
_exptl_crystal_description prism
_exptl_crystal_F_000 348
_exptl_crystal_size_max 0.50
_exptl_crystal_size_mid 0.23
_exptl_crystal_size_min 0.19
_refine_diff_density_max 0.23
_refine_diff_density_min -0.164
_refine_ls_extinction_coef 0.08(2)
_refine_ls_extinction_expression Fc^*^=kFc[1+0.001xFc^2^\l^3^/sin(2\q)]^-1/4^
_refine_ls_extinction_method 'SHELXL97 (Sheldrick, 2008)'
_refine_ls_goodness_of_fit_ref 1.051
_refine_ls_hydrogen_treatment constr
_refine_ls_matrix_type full
_refine_ls_number_parameters 111
_refine_ls_number_reflns 1664
_refine_ls_number_restraints 0
_refine_ls_restrained_S_all 1.051
_refine_ls_R_factor_all 0.0811
_refine_ls_R_factor_gt 0.0541
_refine_ls_shift/su_max 0
_refine_ls_shift/su_mean 0
_refine_ls_structure_factor_coef Fsqd
_refine_ls_weighting_details 'calc w=1/[\s^2^(Fo^2^)+(0.1010P)^2^+0.0006P] where P=(Fo^2^+2Fc^2^)/3'
_refine_ls_weighting_scheme calc
_refine_ls_wR_factor_gt 0.1438
_refine_ls_wR_factor_ref 0.1666
_reflns_number_gt 1097
_reflns_number_total 1664
_reflns_threshold_expression I>2sigma(I)
_cod_data_source_file bq2353.cif
_cod_data_source_block I
_cod_original_sg_symbol_H-M 'P 21/c'
_cod_database_code 2234904
_cod_database_fobs_code 2234904

loop_
_symmetry_equiv_pos_as_xyz
'x, y, z'
'-x, y+1/2, -z+1/2'
'-x, -y, -z'
'x, -y-1/2, z-1/2'

loop_
_atom_site_type_symbol
_atom_site_label
_atom_site_fract_x
_atom_site_fract_y
_atom_site_fract_z
_atom_site_U_iso_or_equiv
_atom_site_adp_type
_atom_site_calc_flag
_atom_site_refinement_flags
_atom_site_occupancy
_atom_site_symmetry_multiplicity
C C1 0.00544(12) 0.5332(3) 0.42227(18) 0.0554(5) Uani d . 1 1
H H1A 0.0237 0.404 0.3674 0.066 Uiso calc R 1 1
H H1B -0.0511 0.586 0.3816 0.066 Uiso calc R 1 1
C C3 0.13689(11) 0.6835(3) 0.32973(18) 0.0500(5) Uani d . 1 1
H H3 0.1399 0.5537 0.2749 0.06 Uiso calc R 1 1
C C4 0.20642(11) 0.8520(3) 0.31789(17) 0.0488(5) Uani d . 1 1
C C5 0.20521(13) 1.0483(3) 0.40154(19) 0.0545(5) Uani d . 1 1
C C6 0.27360(14) 1.2037(3) 0.3894(2) 0.0620(5) Uani d . 1 1
H H6 0.2731 1.3341 0.4439 0.074 Uiso calc R 1 1
C C7 0.34154(14) 1.1672(3) 0.2983(2) 0.0623(5) Uani d . 1 1
H H7 0.3863 1.2739 0.2909 0.075 Uiso calc R 1 1
C C8 0.34469(12) 0.9719(3) 0.21605(18) 0.0542(5) Uani d . 1 1
C C9 0.27715(11) 0.8166(3) 0.22553(18) 0.0515(5) Uani d . 1 1
H H9 0.2784 0.687 0.1702 0.062 Uiso calc R 1 1
C C10 0.42592(14) 0.7497(3) 0.0532(3) 0.0764(7) Uani d . 1 1
H H10A 0.4313 0.6263 0.119 0.115 Uiso calc R 1 1
H H10B 0.4781 0.7572 -0.0033 0.115 Uiso calc R 1 1
H H10C 0.3742 0.7287 -0.0089 0.115 Uiso calc R 1 1
N N2 0.07208(9) 0.7091(2) 0.41315(16) 0.0544(5) Uani d . 1 1
O O5 0.13958(10) 1.0889(2) 0.49361(15) 0.0712(5) Uani d . 1 1
H H5 0.1037 0.9853 0.4903 0.107 Uiso calc R 1 1
O O8 0.41724(10) 0.9514(2) 0.13122(15) 0.0727(5) Uani d . 1 1

loop_
_atom_site_aniso_label
_atom_site_aniso_U_11
_atom_site_aniso_U_22
_atom_site_aniso_U_33
_atom_site_aniso_U_12
_atom_site_aniso_U_13
_atom_site_aniso_U_23
C1 0.0480(10) 0.0591(10) 0.0594(11) -0.0045(7) 0.0065(8) -0.0027(8)
C3 0.0467(10) 0.0539(9) 0.0494(10) 0.0010(7) 0.0029(8) -0.0004(7)
C4 0.0494(10) 0.0483(9) 0.0486(10) 0.0007(7) 0.0001(8) 0.0034(6)
C5 0.0598(12) 0.0495(10) 0.0541(10) 0.0057(8) 0.0025(9) 0.0020(7)
C6 0.0718(13) 0.0466(9) 0.0672(12) -0.0003(8) -0.0038(10) -0.0033(8)
C7 0.0652(12) 0.0518(10) 0.0696(12) -0.0104(8) -0.0025(10) 0.0063(9)
C8 0.0517(11) 0.0589(10) 0.0521(10) -0.0062(7) 0.0040(8) 0.0086(7)
C9 0.0546(11) 0.0514(9) 0.0488(10) -0.0030(7) 0.0044(9) -0.0013(7)
C10 0.0628(13) 0.0883(14) 0.0793(15) -0.0105(10) 0.0209(11) -0.0118(11)
N2 0.0486(9) 0.0571(9) 0.0578(9) -0.0012(6) 0.0068(7) -0.0004(6)
O5 0.0726(10) 0.0631(8) 0.0789(10) 0.0062(6) 0.0182(8) -0.0140(6)
O8 0.0643(9) 0.0764(9) 0.0786(10) -0.0194(7) 0.0215(7) -0.0033(7)

loop_
_atom_type_symbol
_atom_type_description
_atom_type_scat_dispersion_real
_atom_type_scat_dispersion_imag
_atom_type_scat_source
C C 0.0033 0.0016 'International Tables Vol C Tables 4.2.6.8 and 6.1.1.4'
H H 0 0 'International Tables Vol C Tables 4.2.6.8 and 6.1.1.4'
N N 0.0061 0.0033 'International Tables Vol C Tables 4.2.6.8 and 6.1.1.4'
O O 0.0106 0.006 'International Tables Vol C Tables 4.2.6.8 and 6.1.1.4'

loop_
_geom_angle_atom_site_label_1
_geom_angle_atom_site_label_2
_geom_angle_atom_site_label_3
_geom_angle_site_symmetry_1
_geom_angle_site_symmetry_3
_geom_angle
N2 C1 C1 . 3_566 109.99(18)
N2 C1 H1A . . 109.7
C1 C1 H1A 3_566 . 109.7
N2 C1 H1B . . 109.7
C1 C1 H1B 3_566 . 109.7
H1A C1 H1B . . 108.2
N2 C3 C4 . . 121.80(15)
N2 C3 H3 . . 119.1
C4 C3 H3 . . 119.1
C9 C4 C5 . . 119.26(16)
C9 C4 C3 . . 120.03(15)
C5 C4 C3 . . 120.68(16)
O5 C5 C6 . . 119.26(16)
O5 C5 C4 . . 121.64(16)
C6 C5 C4 . . 119.10(17)
C7 C6 C5 . . 120.86(16)
C7 C6 H6 . . 119.6
C5 C6 H6 . . 119.6
C6 C7 C8 . . 120.91(16)
C6 C7 H7 . . 119.5
C8 C7 H7 . . 119.5
O8 C8 C9 . . 125.19(16)
O8 C8 C7 . . 115.64(15)
C9 C8 C7 . . 119.18(17)
C8 C9 C4 . . 120.69(16)
C8 C9 H9 . . 119.7
C4 C9 H9 . . 119.7
O8 C10 H10A . . 109.5
O8 C10 H10B . . 109.5
H10A C10 H10B . . 109.5
O8 C10 H10C . . 109.5
H10A C10 H10C . . 109.5
H10B C10 H10C . . 109.5
C3 N2 C1 . . 119.31(15)
C5 O5 H5 . . 109.5
C8 O8 C10 . . 117.41(14)

loop_
_geom_bond_atom_site_label_1
_geom_bond_atom_site_label_2
_geom_bond_site_symmetry_2
_geom_bond_distance
C1 N2 . 1.455(2)
C1 C1 3_566 1.515(3)
C1 H1A . 0.97
C1 H1B . 0.97
C3 N2 . 1.275(2)
C3 C4 . 1.456(2)
C3 H3 . 0.93
C4 C9 . 1.405(2)
C4 C5 . 1.408(2)
C5 O5 . 1.350(2)
C5 C6 . 1.391(3)
C6 C7 . 1.366(3)
C6 H6 . 0.93
C7 C8 . 1.397(2)
C7 H7 . 0.93
C8 O8 . 1.373(2)
C8 C9 . 1.379(2)
C9 H9 . 0.93
C10 O8 . 1.415(2)
C10 H10A . 0.96
C10 H10B . 0.96
C10 H10C . 0.96
O5 H5 . 0.82

loop_
_geom_hbond_atom_site_label_D
_geom_hbond_atom_site_label_H
_geom_hbond_atom_site_label_A
_geom_hbond_site_symmetry_A
_geom_hbond_distance_DH
_geom_hbond_distance_HA
_geom_hbond_distance_DA
_geom_hbond_angle_DHA
_geom_hbond_publ_flag
O5 H5 N2 . 0.8200 1.8500 2.5844(18) 148 yes
C10 H10C Cg 4_564 0.96 2.64 3.521(2) 152 yes

loop_
_geom_torsion_atom_site_label_1
_geom_torsion_atom_site_label_2
_geom_torsion_atom_site_label_3
_geom_torsion_atom_site_label_4
_geom_torsion_site_symmetry_1
_geom_torsion
N2 C3 C4 C9 . 179.47(16)
N2 C3 C4 C5 . 1.4(3)
C9 C4 C5 O5 . -178.94(15)
C3 C4 C5 O5 . -0.9(3)
C9 C4 C5 C6 . 0.8(2)
C3 C4 C5 C6 . 178.82(15)
O5 C5 C6 C7 . 179.38(17)
C4 C5 C6 C7 . -0.3(3)
C5 C6 C7 C8 . -0.7(3)
C6 C7 C8 O8 . -178.45(17)
C6 C7 C8 C9 . 1.2(3)
O8 C8 C9 C4 . 178.87(17)
C7 C8 C9 C4 . -0.8(3)
C5 C4 C9 C8 . -0.2(2)
C3 C4 C9 C8 . -178.27(15)
C4 C3 N2 C1 . -178.95(15)
C1 C1 N2 C3 3_566 127.0(2)
C9 C8 O8 C10 . -3.6(3)
C7 C8 O8 C10 . 176.06(17)
